data_4510653
loop_
_publ_author_name
'Centore, Roberto'
'Caus\`a, Mauro'
'Fusco, Sandra'
'Carella, Antonio'

_publ_section_title
;
 Short \p-Stacking in N-Rich Ionic Aromatic Compounds
;
_journal_issue 7
_journal_name_full 'Crystal Growth &amp; Design'
_journal_page_first 3255
_journal_paper_doi 10.1021/cg400750d
_journal_volume 13
_journal_year 2013
_chemical_formula_moiety '(C8 H14 N10 2+), (Cl -)2'
_chemical_formula_sum 'C8 H14 Cl2 N10'
_chemical_formula_weight 321.19
_chemical_name_systematic
;
(E,E)-1,4-bis(3,4-diamino-1,2,4-triazolium-5-yl)-
butadiene dichloride
;
_space_group_IT_number 2
_symmetry_cell_setting triclinic
_symmetry_space_group_name_Hall '-P 1'
_symmetry_space_group_name_H-M 'P -1'
_atom_sites_solution_hydrogens geom
_atom_sites_solution_primary direct
_atom_sites_solution_secondary difmap
_audit_creation_method SHELXL-97
_cell_angle_alpha 99.413(11)
_cell_angle_beta 105.548(8)
_cell_angle_gamma 116.344(9)
_cell_formula_units_Z 1
_cell_length_a 6.5050(5)
_cell_length_b 7.2990(8)
_cell_length_c 8.4510(10)
_cell_measurement_reflns_used 35
_cell_measurement_temperature 293(2)
_cell_measurement_theta_max 23.065
_cell_measurement_theta_min 5.247
_cell_volume 327.35(8)
_computing_cell_refinement
;
Dirax/lsq (Duisenberg et al., 2000)
;
_computing_data_collection 'Collect (Nonius BV, 1997-2000)'
_computing_data_reduction
;
EvalCCD (Duisenberg & Schreurs 1990-2000)
;
_computing_molecular_graphics
;
Ortep-3 for Windows (Farrugia, 1997) and 
Mercury (Macrae <i>et al.</i>, 2006)
;
_computing_publication_material 'WinGX (Farrugia, 2012)'
_computing_structure_refinement 'SHELXL-97 (Sheldrick, 1997)'
_computing_structure_solution 'SIR97 (Altomare at al, 1999)'
_diffrn_ambient_temperature 293(2)
_diffrn_detector 'CCD plate'
_diffrn_detector_area_resol_mean 9
_diffrn_detector_type
;
Bruker-Nonius 95mm CCD camera on \k-goniostat
;
_diffrn_measured_fraction_theta_full 0.989
_diffrn_measured_fraction_theta_max 0.989
_diffrn_measurement_device 'four-circle diffractometer'
_diffrn_measurement_device_type 'Bruker-Nonius KappaCCD'
_diffrn_measurement_method
;
CCD rotation images, thick slices
;
_diffrn_radiation_monochromator graphite
_diffrn_radiation_probe x-ray
_diffrn_radiation_source 'normal-focus sealed tube'
_diffrn_radiation_type MoK\a
_diffrn_radiation_wavelength 0.71073
_diffrn_reflns_av_R_equivalents 0.0345
_diffrn_reflns_av_sigmaI/netI 0.0435
_diffrn_reflns_limit_h_max 8
_diffrn_reflns_limit_h_min -7
_diffrn_reflns_limit_k_max 9
_diffrn_reflns_limit_k_min -9
_diffrn_reflns_limit_l_max 10
_diffrn_reflns_limit_l_min -10
_diffrn_reflns_number 3865
_diffrn_reflns_theta_full 27.49
_diffrn_reflns_theta_max 27.49
_diffrn_reflns_theta_min 3.30
_exptl_absorpt_coefficient_mu 0.505
_exptl_absorpt_correction_T_max 0.9512
_exptl_absorpt_correction_T_min 0.7864
_exptl_absorpt_correction_type multi-scan
_exptl_absorpt_process_details
;
 SADABS (Bruker, 2000)
;
_exptl_crystal_colour 'pale brown'
_exptl_crystal_density_diffrn 1.629
_exptl_crystal_density_method 'not measured'
_exptl_crystal_description prism
_exptl_crystal_F_000 166
_exptl_crystal_size_max 0.5
_exptl_crystal_size_mid 0.1
_exptl_crystal_size_min 0.1
_refine_diff_density_max 0.304
_refine_diff_density_min -0.294
_refine_diff_density_rms 0.066
_refine_ls_extinction_method none
_refine_ls_goodness_of_fit_ref 1.143
_refine_ls_hydrogen_treatment mixed
_refine_ls_matrix_type full
_refine_ls_number_parameters 106
_refine_ls_number_reflns 1486
_refine_ls_number_restraints 2
_refine_ls_restrained_S_all 1.143
_refine_ls_R_factor_all 0.0584
_refine_ls_R_factor_gt 0.0409
_refine_ls_shift/su_max 0.000
_refine_ls_shift/su_mean 0.000
_refine_ls_structure_factor_coef Fsqd
_refine_ls_weighting_details 'calc w=1/[\s^2^(Fo^2^)+(0.0257P)^2^+0.2931P] where P=(Fo^2^+2Fc^2^)/3'
_refine_ls_weighting_scheme calc
_refine_ls_wR_factor_gt 0.0932
_refine_ls_wR_factor_ref 0.0984
_reflns_number_gt 1202
_reflns_number_total 1486
_reflns_threshold_expression I>2sigma(I)
_cod_data_source_file cg400750d_si_007.cif
_cod_data_source_block (III)RT
_cod_original_cell_volume 327.35(6)
_cod_database_code 4510653

loop_
_symmetry_equiv_pos_as_xyz
'x, y, z'
'-x, -y, -z'

loop_
_atom_site_label
_atom_site_type_symbol
_atom_site_fract_x
_atom_site_fract_y
_atom_site_fract_z
_atom_site_U_iso_or_equiv
_atom_site_adp_type
_atom_site_occupancy
_atom_site_symmetry_multiplicity
_atom_site_calc_flag
_atom_site_refinement_flags
C1 C 0.0098(4) 0.2935(4) 0.5953(3) 0.0227(5) Uani 1 1 d .
C2 C 0.1419(4) 0.2047(4) 0.3967(3) 0.0226(5) Uani 1 1 d .
C3 C 0.1579(4) 0.1334(4) 0.2337(3) 0.0282(5) Uani 1 1 d .
H3 H 0.3145 0.1616 0.2398 0.034 Uiso 1 1 calc R
C4 C -0.0205(4) 0.0328(4) 0.0759(3) 0.0263(5) Uani 1 1 d .
H4 H -0.1795 0.0038 0.0635 0.032 Uiso 1 1 calc R
N1 N 0.3237(4) 0.2756(3) 0.5459(2) 0.0272(5) Uani 1 1 d .
N2 N 0.2379(4) 0.3301(3) 0.6683(3) 0.0284(5) Uani 1 1 d .
H2 H 0.323(5) 0.374(5) 0.776(4) 0.034 Uiso 1 1 d .
N3 N -0.0568(3) 0.2116(3) 0.4221(2) 0.0210(4) Uani 1 1 d .
N4 N -0.2900(4) 0.1556(4) 0.3059(3) 0.0262(4) Uani 1 1 d D
H4A H -0.368(5) 0.018(4) 0.250(4) 0.031 Uiso 1 1 d D
H4B H -0.277(5) 0.216(4) 0.229(3) 0.031 Uiso 1 1 d D
N5 N -0.1308(4) 0.3272(4) 0.6672(3) 0.0325(5) Uani 1 1 d D
H5A H -0.270(4) 0.291(5) 0.603(4) 0.039 Uiso 1 1 d D
H5B H -0.079(5) 0.374(5) 0.770(3) 0.039 Uiso 1 1 d D
Cl1 Cl 0.65672(12) 0.34165(11) 0.97428(7) 0.0324(2) Uani 1 1 d .

loop_
_atom_site_aniso_label
_atom_site_aniso_U_11
_atom_site_aniso_U_22
_atom_site_aniso_U_33
_atom_site_aniso_U_23
_atom_site_aniso_U_13
_atom_site_aniso_U_12
C1 0.0265(12) 0.0228(11) 0.0170(10) 0.0058(9) 0.0077(9) 0.0119(10)
C2 0.0209(11) 0.0265(12) 0.0192(11) 0.0057(9) 0.0066(9) 0.0123(10)
C3 0.0226(12) 0.0431(15) 0.0204(11) 0.0055(10) 0.0095(10) 0.0190(11)
C4 0.0224(12) 0.0362(13) 0.0223(11) 0.0064(10) 0.0093(9) 0.0171(11)
N1 0.0249(10) 0.0360(11) 0.0178(9) 0.0051(8) 0.0064(8) 0.0156(9)
N2 0.0298(11) 0.0378(12) 0.0132(9) 0.0025(8) 0.0040(8) 0.0183(10)
N3 0.0191(9) 0.0262(10) 0.0155(9) 0.0047(7) 0.0052(7) 0.0116(8)
N4 0.0218(10) 0.0371(12) 0.0171(9) 0.0046(8) 0.0034(8) 0.0168(9)
N5 0.0303(12) 0.0467(14) 0.0185(10) 0.0036(10) 0.0103(9) 0.0201(11)
Cl1 0.0300(3) 0.0396(4) 0.0199(3) 0.0041(2) 0.0051(2) 0.0163(3)

loop_
_atom_type_symbol
_atom_type_description
_atom_type_scat_dispersion_real
_atom_type_scat_dispersion_imag
_atom_type_scat_source
C C 0.0033 0.0016 'International Tables Vol C Tables 4.2.6.8 and 6.1.1.4'
H H 0.0000 0.0000 'International Tables Vol C Tables 4.2.6.8 and 6.1.1.4'
N N 0.0061 0.0033 'International Tables Vol C Tables 4.2.6.8 and 6.1.1.4'
Cl Cl 0.1484 0.1585 'International Tables Vol C Tables 4.2.6.8 and 6.1.1.4'

loop_
_geom_angle_atom_site_label_1
_geom_angle_atom_site_label_2
_geom_angle_atom_site_label_3
_geom_angle
_geom_angle_site_symmetry_1
_geom_angle_site_symmetry_3
_geom_angle_publ_flag
N5 C1 N2 129.8(2) . . no
N5 C1 N3 124.6(2) . . no
N2 C1 N3 105.6(2) . . no
N1 C2 N3 110.09(19) . . no
N1 C2 C3 122.5(2) . . no
N3 C2 C3 127.4(2) . . no
C4 C3 C2 128.7(2) . . no
C4 C3 H3 115.6 . . no
C2 C3 H3 115.6 . . no
C3 C4 C4 122.9(3) . 2 no
C3 C4 H4 118.5 . . no
C4 C4 H4 118.5 2 . no
C2 N1 N2 104.80(19) . . no
C1 N2 N1 111.94(19) . . no
C1 N2 H2 126(2) . . no
N1 N2 H2 121(2) . . no
C1 N3 C2 107.59(18) . . no
C1 N3 N4 120.33(19) . . no
C2 N3 N4 132.07(18) . . no
N3 N4 H4A 107.1(19) . . no
N3 N4 H4B 111.3(19) . . no
H4A N4 H4B 105(3) . . no
C1 N5 H5A 117(2) . . no
C1 N5 H5B 118(2) . . no
H5A N5 H5B 124(3) . . no

loop_
_geom_bond_atom_site_label_1
_geom_bond_atom_site_label_2
_geom_bond_distance
_geom_bond_site_symmetry_2
_geom_bond_publ_flag
C1 N5 1.309(3) . no
C1 N2 1.326(3) . no
C1 N3 1.354(3) . no
C2 N1 1.304(3) . no
C2 N3 1.387(3) . no
C2 C3 1.439(3) . no
C3 C4 1.326(3) . no
C3 H3 0.9300 . no
C4 C4 1.430(4) 2 no
C4 H4 0.9300 . no
N1 N2 1.383(3) . no
N2 H2 0.84(3) . no
N3 N4 1.397(3) . no
N4 H4A 0.87(2) . no
N4 H4B 0.85(2) . no
N5 H5A 0.81(2) . no
N5 H5B 0.80(2) . no

loop_
_geom_torsion_atom_site_label_1
_geom_torsion_atom_site_label_2
_geom_torsion_atom_site_label_3
_geom_torsion_atom_site_label_4
_geom_torsion
_geom_torsion_site_symmetry_4
_geom_torsion_publ_flag
N1 C2 C3 C4 170.4(3) . no
N3 C2 C3 C4 -10.1(4) . no
C2 C3 C4 C4 -178.8(3) 2 no
N3 C2 N1 N2 -0.4(3) . no
C3 C2 N1 N2 179.1(2) . no
N5 C1 N2 N1 -178.9(2) . no
N3 C1 N2 N1 0.6(3) . no
C2 N1 N2 C1 -0.1(3) . no
N5 C1 N3 C2 178.7(2) . no
N2 C1 N3 C2 -0.8(2) . no
N5 C1 N3 N4 -0.2(4) . no
N2 C1 N3 N4 -179.7(2) . no
N1 C2 N3 C1 0.8(3) . no
C3 C2 N3 C1 -178.7(2) . no
N1 C2 N3 N4 179.5(2) . no
C3 C2 N3 N4 0.0(4) . no

loop_
_reflns_scale_group_code
_reflns_scale_meas_F
1 1.0
